data_7060592
loop_
_publ_author_name
'Kordestani, Nazanin'
'Amiri Rudbari, Hadi'
'Correia, Isabel'
'Valente, Andreia'
'C\^orte-Real, Leonor'
'Islam, Mohammad Khairul'
'Micale, Nicola'
'Braun, Jason D.'
'Herbert, David E.'
'Tumanov, Nikolay'
'Wouters, Johan'
'Enamullah, Mohammed'

_publ_section_title
;
 Heteroleptic enantiopure Pd(ii)-complexes derived from
 halogen-substituted Schiff bases and 2-picolylamine: synthesis,
 experimental and computational characterization and investigation of the
 influence of chirality and halogen atoms on the anticancer activity
;
_journal_issue 20
_journal_name_full 'New Journal of Chemistry'
_journal_page_first 9163
_journal_page_last 9180
_journal_paper_doi 10.1039/D1NJ01491A
_journal_volume 45
_journal_year 2021
_chemical_absolute_configuration unk
_chemical_formula_moiety 'C19 H16 N4 O2, o h2'
_chemical_formula_sum 'C19 H18 N4 O3'
_chemical_formula_weight 350.37
_space_group_crystal_system monoclinic
_space_group_IT_number 4
_space_group_name_Hall 'P 2yb'
_space_group_name_H-M_alt 'P 1 21 1'
_atom_sites_solution_hydrogens mixed
_audit_block_doi 10.5517/ccdc.csd.cc24sc4g
_audit_creation_method SHELXL-2014/7
_audit_update_record
;
2020-03-11 deposited with the CCDC.	2021-04-16 downloaded from the CCDC.
;
_cell_angle_alpha 90
_cell_angle_beta 102.1780(10)
_cell_angle_gamma 90
_cell_formula_units_Z 2
_cell_length_a 10.0578(9)
_cell_length_b 7.1899(6)
_cell_length_c 13.1297(9)
_cell_measurement_reflns_used 3402
_cell_measurement_temperature 295(2)
_cell_measurement_theta_max 65
_cell_measurement_theta_min 4
_cell_volume 928.10(13)
_computing_structure_refinement 'SHELXL-2014/7 (Sheldrick, 2014)'
_diffrn_ambient_temperature 295
_diffrn_detector Pilatus100K
_diffrn_detector_area_resol_mean 5.81
_diffrn_detector_type STOE
_diffrn_measured_fraction_theta_full 0.994
_diffrn_measured_fraction_theta_max 0.994
_diffrn_measurement_device_type 'stadivari pilatus100k'
_diffrn_measurement_method 'rotation method'
_diffrn_radiation_collimation 'focusing mirrors'
_diffrn_radiation_monochromator none
_diffrn_radiation_polarisn_norm 0
_diffrn_radiation_type 'Cu K\a'
_diffrn_radiation_wavelength 1.54186
_diffrn_reflns_av_R_equivalents 0.0886
_diffrn_reflns_av_unetI/netI 0.0588
_diffrn_reflns_Laue_measured_fraction_full 0.994
_diffrn_reflns_Laue_measured_fraction_max 0.994
_diffrn_reflns_limit_h_max 11
_diffrn_reflns_limit_h_min -7
_diffrn_reflns_limit_k_max 7
_diffrn_reflns_limit_k_min -8
_diffrn_reflns_limit_l_max 15
_diffrn_reflns_limit_l_min -15
_diffrn_reflns_number 9239
_diffrn_reflns_point_group_measured_fraction_full 0.994
_diffrn_reflns_point_group_measured_fraction_max 0.994
_diffrn_reflns_theta_full 66.586
_diffrn_reflns_theta_max 66.586
_diffrn_reflns_theta_min 3.444
_diffrn_source 'Cu GeniX 3D'
_diffrn_source_current 0.600
_diffrn_source_power 0.030
_diffrn_source_voltage 50
_exptl_absorpt_coefficient_mu 0.716
_exptl_absorpt_correction_T_max 0.390
_exptl_absorpt_correction_T_min 0.288
_exptl_absorpt_correction_type multi-scan
_exptl_absorpt_process_details
;
[c.f. r.h. blessing, acta cryst. (1995), a51, 33-38]
;
_exptl_crystal_colour yellow
_exptl_crystal_density_diffrn 1.254
_exptl_crystal_description block
_exptl_crystal_F_000 368
_exptl_crystal_size_max .19
_exptl_crystal_size_mid .16
_exptl_crystal_size_min .11
_refine_diff_density_max 0.324
_refine_diff_density_min -0.355
_refine_diff_density_rms 0.066
_refine_ls_abs_structure_details
;
 Flack x determined using 406 quotients [(I+)-(I-)]/[(I+)+(I-)]
 (Parsons, Flack and Wagner, Acta Cryst. B69 (2013) 249-259).
;
_refine_ls_abs_structure_Flack -1.5(10)
_refine_ls_extinction_method none
_refine_ls_goodness_of_fit_ref 0.891
_refine_ls_hydrogen_treatment constr
_refine_ls_matrix_type full
_refine_ls_number_parameters 239
_refine_ls_number_reflns 2972
_refine_ls_number_restraints 8
_refine_ls_restrained_S_all 0.957
_refine_ls_R_factor_all 0.1452
_refine_ls_R_factor_gt 0.0843
_refine_ls_shift/su_max 0.002
_refine_ls_shift/su_mean 0.001
_refine_ls_structure_factor_coef Fsqd
_refine_ls_weighting_details 'w=1/[\s^2^(Fo^2^)+(0.1931P)^2^] where P=(Fo^2^+2Fc^2^)/3'
_refine_ls_weighting_scheme calc
_refine_ls_wR_factor_gt 0.1316
_refine_ls_wR_factor_ref 0.1846
_reflns_Friedel_coverage 0.672
_reflns_Friedel_fraction_full 0.796
_reflns_Friedel_fraction_max 0.796
_reflns_number_gt 1367
_reflns_number_total 2972
_reflns_threshold_expression 'I > 2\s(I)'
_cod_data_source_file d1nj01491a2.cif
_cod_data_source_block sf560
_cod_depositor_comments 'Adding full bibliography for 7060575--7060596.cif.'
_cod_original_sg_symbol_H-M 'P 21'
_cod_database_code 7060592
_shelx_shelxl_version_number 2014/7
_shelx_space_group_comment
;
The symmetry employed for this shelxl refinement is uniquely defined
by the following loop, which should always be used as a source of
symmetry information in preference to the above space-group names.
They are only intended as comments.
;

loop_
_space_group_symop_operation_xyz
'x, y, z'
'-x, y+1/2, -z'

loop_
_atom_site_label
_atom_site_type_symbol
_atom_site_fract_x
_atom_site_fract_y
_atom_site_fract_z
_atom_site_U_iso_or_equiv
_atom_site_adp_type
_atom_site_occupancy
_atom_site_site_symmetry_order
_atom_site_calc_flag
_atom_site_refinement_flags_posn
_atom_site_refinement_flags_adp
_atom_site_refinement_flags_occupancy
_atom_site_disorder_assembly
_atom_site_disorder_group
O1 O 0.8124(4) 0.7331(16) 0.6459(3) 0.115(2) Uani 1 1 d D . . . .
O3 O 0.8305(6) 0.743(2) 0.8469(4) 0.219(5) Uani 1 1 d D . . . .
N1 N 0.3765(5) 0.743(2) 0.2120(3) 0.118(3) Uani 1 1 d . . . . .
N2 N 0.1019(10) 0.722(3) -0.0428(7) 0.195(6) Uani 1 1 d . . . . .
N3 N 0.4777(11) 0.739(2) -0.1282(5) 0.176(4) Uani 1 1 d . . . . .
N4 N 0.7550(9) 0.736(3) 0.0513(6) 0.179(4) Uani 1 1 d . . . . .
C3 C 0.6114(6) 0.731(2) 0.2660(4) 0.091(2) Uani 1 1 d . . . . .
C4 C 0.5773(6) 0.7385(17) 0.1622(4) 0.0812(19) Uani 1 1 d . . . . .
C5 C 0.4289(7) 0.7362(18) 0.1267(4) 0.086(2) Uani 1 1 d . . . . .
C6 C 0.3588(8) 0.732(2) 0.0243(4) 0.096(2) Uani 1 1 d . . . . .
C7 C 0.4277(9) 0.729(2) -0.0593(5) 0.106(3) Uani 1 1 d . . . . .
C8 C 0.2157(11) 0.733(3) -0.0088(6) 0.140(4) Uani 1 1 d . . . . .
C9 C 0.6721(8) 0.738(2) 0.0994(5) 0.100(2) Uani 1 1 d . . . . .
C10 C 0.7470(6) 0.7443(18) 0.3295(4) 0.085(2) Uani 1 1 d . . . . .
H10 H 0.8183 0.7582 0.2951 0.102 Uiso 1 1 calc R U . . .
C11 C 0.7784(6) 0.7385(19) 0.4329(4) 0.0839(19) Uani 1 1 d . . . . .
H11 H 0.7060 0.7337 0.4667 0.101 Uiso 1 1 calc R U . . .
C12 C 0.9135(5) 0.7390(16) 0.4983(4) 0.0718(17) Uani 1 1 d . . . . .
C13 C 1.0317(6) 0.7291(16) 0.4598(5) 0.087(2) Uani 1 1 d . . . . .
H13 H 1.0252 0.7181 0.3884 0.104 Uiso 1 1 calc R U . . .
C14 C 1.1581(6) 0.735(2) 0.5248(6) 0.101(3) Uani 1 1 d . . . . .
H14 H 1.2361 0.7321 0.4974 0.122 Uiso 1 1 calc R U . . .
C15 C 1.1682(6) 0.7459(19) 0.6301(6) 0.097(2) Uani 1 1 d . . . . .
H15 H 1.2534 0.7563 0.6741 0.116 Uiso 1 1 calc R U . . .
C16 C 1.0538(6) 0.7416(19) 0.6716(5) 0.091(2) Uani 1 1 d . . . . .
H16 H 1.0623 0.7374 0.7435 0.109 Uiso 1 1 calc R U . . .
C17 C 0.9269(5) 0.7434(16) 0.6073(5) 0.0798(19) Uani 1 1 d . . . . .
C18 C 0.2306(7) 0.754(3) 0.2158(6) 0.156(5) Uani 1 1 d . . . . .
H18A H 0.1877 0.8497 0.1696 0.234 Uiso 1 1 calc R U . . .
H18B H 0.2220 0.7817 0.2856 0.234 Uiso 1 1 calc R U . . .
H18C H 0.1876 0.6365 0.1948 0.234 Uiso 1 1 calc R U . . .
C21 C 0.4770(9) 1.0089(12) 0.3536(7) 0.089(3) Uani 1 1 d . . . . .
H21A H 0.3935 1.0232 0.3772 0.134 Uiso 1 1 calc R U . . .
H21B H 0.4811 1.1000 0.3009 0.134 Uiso 1 1 calc R U . . .
H21C H 0.5526 1.0259 0.4111 0.134 Uiso 1 1 calc R U . . .
C22 C 0.4707(10) 0.5068(15) 0.3521(7) 0.115(4) Uani 1 1 d D . . . .
H22A H 0.4351 0.4994 0.2784 0.172 Uiso 1 1 calc R U . . .
H22B H 0.4181 0.4284 0.3878 0.172 Uiso 1 1 calc R U . . .
H22C H 0.5638 0.4665 0.3674 0.172 Uiso 1 1 calc R U . . .
C23 C 0.4837(7) 0.7941(19) 0.3035(5) 0.147(6) Uani 1 1 d D . . . .
O4 O 0.4631(5) 0.7000(14) 0.3869(4) 0.176(5) Uani 1 1 d D . . . .
H3 H 0.7975 0.6997 0.8957 0.265 Uiso 1 1 d D U . . .
H1 H 0.8333 0.7000 0.7204 0.265 Uiso 1 1 d D U . . .
H33 H 0.8922 0.8254 0.8787 0.265 Uiso 1 1 d D U . . .

loop_
_atom_site_aniso_label
_atom_site_aniso_U_11
_atom_site_aniso_U_22
_atom_site_aniso_U_33
_atom_site_aniso_U_23
_atom_site_aniso_U_13
_atom_site_aniso_U_12
O1 0.052(2) 0.232(6) 0.063(3) -0.002(5) 0.012(2) 0.011(5)
O3 0.110(4) 0.490(17) 0.059(3) -0.015(9) 0.026(3) 0.059(12)
N1 0.061(3) 0.252(8) 0.035(2) 0.017(6) 0.001(2) 0.024(8)
N2 0.112(6) 0.373(17) 0.079(5) 0.006(10) -0.031(5) -0.015(14)
N3 0.237(11) 0.248(11) 0.048(3) -0.016(9) 0.044(5) 0.021(14)
N4 0.143(6) 0.310(13) 0.103(6) -0.025(12) 0.071(5) 0.013(13)
C3 0.068(4) 0.162(7) 0.044(3) 0.011(6) 0.016(3) 0.006(7)
C4 0.078(4) 0.120(5) 0.048(3) -0.017(6) 0.018(3) 0.001(7)
C5 0.083(4) 0.131(6) 0.040(3) -0.012(6) 0.005(3) -0.004(8)
C6 0.104(5) 0.144(7) 0.034(3) -0.007(6) 0.002(3) 0.002(8)
C7 0.138(7) 0.131(7) 0.042(3) -0.001(7) 0.007(4) 0.013(8)
C8 0.112(7) 0.234(12) 0.057(4) -0.036(9) -0.021(5) 0.020(12)
C9 0.109(5) 0.148(7) 0.052(3) -0.010(7) 0.037(4) -0.035(8)
C10 0.060(3) 0.144(6) 0.050(3) 0.004(7) 0.012(3) 0.010(7)
C11 0.057(3) 0.140(6) 0.053(3) 0.000(6) 0.009(3) -0.005(7)
C12 0.045(3) 0.110(5) 0.058(3) -0.002(6) 0.006(2) -0.008(6)
C13 0.059(4) 0.134(6) 0.069(4) -0.024(6) 0.016(3) -0.021(7)
C14 0.049(3) 0.171(8) 0.084(5) 0.019(9) 0.015(3) -0.005(8)
C15 0.050(3) 0.153(7) 0.082(5) 0.020(8) 0.004(3) 0.016(7)
C16 0.054(3) 0.151(6) 0.065(4) -0.017(7) 0.002(3) -0.003(8)
C17 0.048(3) 0.129(5) 0.062(3) 0.016(7) 0.010(3) 0.008(6)
C18 0.064(4) 0.335(15) 0.065(4) -0.005(11) 0.008(4) -0.035(11)
C21 0.083(8) 0.097(6) 0.085(7) -0.019(5) 0.014(6) 0.005(5)
C22 0.086(9) 0.217(11) 0.044(6) -0.024(7) 0.020(5) -0.031(7)
C23 0.053(4) 0.35(2) 0.036(3) -0.029(8) 0.001(3) 0.019(8)
O4 0.060(3) 0.432(17) 0.038(3) -0.032(7) 0.010(2) -0.030(8)

loop_
_atom_type_symbol
_atom_type_description
_atom_type_scat_dispersion_real
_atom_type_scat_dispersion_imag
_atom_type_scat_source
C C 0.0181 0.0091 'International Tables Vol C Tables 4.2.6.8 and 6.1.1.4'
H H 0.0000 0.0000 'International Tables Vol C Tables 4.2.6.8 and 6.1.1.4'
N N 0.0311 0.0180 'International Tables Vol C Tables 4.2.6.8 and 6.1.1.4'
O O 0.0492 0.0322 'International Tables Vol C Tables 4.2.6.8 and 6.1.1.4'

loop_
_citation_id
_citation_doi
_citation_year
1 10.1080/00397911.2020.1772822 2020

loop_
_geom_angle_atom_site_label_1
_geom_angle_atom_site_label_2
_geom_angle_atom_site_label_3
_geom_angle
_geom_angle_site_symmetry_1
_geom_angle_site_symmetry_3
_geom_angle_publ_flag
C17 O1 H1 111.4 . . ?
H3 O3 H33 103.7 . . ?
C5 N1 C18 126.8(5) . . ?
C5 N1 C23 110.0(6) . . ?
C18 N1 C23 121.0(6) . . ?
C4 C3 C10 126.5(5) . . ?
C4 C3 C23 105.2(6) . . ?
C10 C3 C23 123.1(7) . . ?
C3 C4 C9 123.1(6) . . ?
C3 C4 C5 110.5(5) . . ?
C9 C4 C5 126.3(5) . . ?
N1 C5 C6 127.3(7) . . ?
N1 C5 C4 106.7(5) . . ?
C6 C5 C4 125.9(6) . . ?
C5 C6 C8 125.3(6) . . ?
C5 C6 C7 121.4(7) . . ?
C8 C6 C7 113.3(6) . . ?
N3 C7 C6 175.0(14) . . ?
N2 C8 C6 173.4(15) . . ?
N4 C9 C4 176.9(9) . . ?
C11 C10 C3 125.5(5) . . ?
C11 C10 H10 117.3 . . ?
C3 C10 H10 117.3 . . ?
C10 C11 C12 126.7(5) . . ?
C10 C11 H11 116.6 . . ?
C12 C11 H11 116.6 . . ?
C13 C12 C17 117.7(5) . . ?
C13 C12 C11 123.6(5) . . ?
C17 C12 C11 118.7(5) . . ?
C14 C13 C12 121.6(6) . . ?
C14 C13 H13 119.2 . . ?
C12 C13 H13 119.2 . . ?
C15 C14 C13 119.4(6) . . ?
C15 C14 H14 120.3 . . ?
C13 C14 H14 120.3 . . ?
C14 C15 C16 120.7(6) . . ?
C14 C15 H15 119.6 . . ?
C16 C15 H15 119.6 . . ?
C17 C16 C15 120.2(6) . . ?
C17 C16 H16 119.9 . . ?
C15 C16 H16 119.9 . . ?
O1 C17 C16 121.5(5) . . ?
O1 C17 C12 118.2(5) . . ?
C16 C17 C12 120.1(5) . . ?
N1 C18 H18A 109.5 . . ?
N1 C18 H18B 109.5 . . ?
H18A C18 H18B 109.5 . . ?
N1 C18 H18C 109.5 . . ?
H18A C18 H18C 109.5 . . ?
H18B C18 H18C 109.5 . . ?
C23 C21 H21A 109.5 . . ?
C23 C21 H21B 109.5 . . ?
H21A C21 H21B 109.5 . . ?
C23 C21 H21C 109.5 . . ?
H21A C21 H21C 109.5 . . ?
H21B C21 H21C 109.5 . . ?
O4 C22 H22A 109.5 . . ?
O4 C22 H22B 109.5 . . ?
H22A C22 H22B 109.5 . . ?
O4 C22 H22C 109.5 . . ?
H22A C22 H22C 109.5 . . ?
H22B C22 H22C 109.5 . . ?
O4 C23 N1 109.0(8) . . ?
O4 C23 C3 113.3(8) . . ?
N1 C23 C3 100.4(7) . . ?
O4 C23 C21 96.8(7) . . ?
N1 C23 C21 117.5(9) . . ?
C3 C23 C21 120.1(9) . . ?
C23 O4 C22 101.3(8) . . ?

loop_
_geom_bond_atom_site_label_1
_geom_bond_atom_site_label_2
_geom_bond_distance
_geom_bond_site_symmetry_2
_geom_bond_publ_flag
O1 C17 1.355(6) . ?
O1 H1 0.9853 . ?
O3 H3 0.8427 . ?
O3 H33 0.8930 . ?
N1 C5 1.336(7) . ?
N1 C18 1.481(9) . ?
N1 C23 1.482(11) . ?
N2 C8 1.140(11) . ?
N3 C7 1.126(10) . ?
N4 C9 1.147(9) . ?
C3 C4 1.334(8) . ?
C3 C10 1.443(9) . ?
C3 C23 1.539(11) . ?
C4 C9 1.386(8) . ?
C4 C5 1.467(9) . ?
C5 C6 1.380(9) . ?
C6 C8 1.413(13) . ?
C6 C7 1.416(10) . ?
C10 C11 1.328(8) . ?
C10 H10 0.9300 . ?
C11 C12 1.446(8) . ?
C11 H11 0.9300 . ?
C12 C13 1.388(8) . ?
C12 C17 1.410(8) . ?
C13 C14 1.374(9) . ?
C13 H13 0.9300 . ?
C14 C15 1.366(10) . ?
C14 H14 0.9300 . ?
C15 C16 1.373(9) . ?
C15 H15 0.9300 . ?
C16 C17 1.374(8) . ?
C16 H16 0.9300 . ?
C18 H18A 0.9600 . ?
C18 H18B 0.9600 . ?
C18 H18C 0.9600 . ?
C21 C23 1.685(16) . ?
C21 H21A 0.9600 . ?
C21 H21B 0.9600 . ?
C21 H21C 0.9600 . ?
C22 O4 1.469(6) . ?
C22 H22A 0.9600 . ?
C22 H22B 0.9600 . ?
C22 H22C 0.9600 . ?
C23 O4 1.340(6) . ?

loop_
_geom_hbond_atom_site_label_D
_geom_hbond_atom_site_label_H
_geom_hbond_atom_site_label_A
_geom_hbond_distance_DH
_geom_hbond_distance_HA
_geom_hbond_distance_DA
_geom_hbond_angle_DHA
_geom_hbond_site_symmetry_A
C21 H21A O1 0.96 2.53 3.328(11) 140.8 2_656
C21 H21B N3 0.96 2.59 3.501(13) 158.9 2_655
C22 H22A N1 0.96 1.99 2.535(15) 114.0 .
C22 H22B O1 0.96 2.67 3.466(12) 141.0 2_646
O3 H3 N4 0.84 2.19 2.940(9) 148.3 1_556
O1 H1 O3 0.99 1.70 2.607(6) 152.1 .
O3 H33 N2 0.89 2.27 2.811(11) 118.9 1_656

loop_
_geom_torsion_atom_site_label_1
_geom_torsion_atom_site_label_2
_geom_torsion_atom_site_label_3
_geom_torsion_atom_site_label_4
_geom_torsion
_geom_torsion_site_symmetry_1
_geom_torsion_site_symmetry_2
_geom_torsion_site_symmetry_3
_geom_torsion_site_symmetry_4
_geom_torsion_publ_flag
C10 C3 C4 C9 8(2) . . . . ?
C23 C3 C4 C9 163.2(11) . . . . ?
C10 C3 C4 C5 -175.0(13) . . . . ?
C23 C3 C4 C5 -20.2(15) . . . . ?
C18 N1 C5 C6 -2(2) . . . . ?
C23 N1 C5 C6 -165.3(14) . . . . ?
C18 N1 C5 C4 176.5(14) . . . . ?
C23 N1 C5 C4 13.3(15) . . . . ?
C3 C4 C5 N1 5.1(16) . . . . ?
C9 C4 C5 N1 -178.3(12) . . . . ?
C3 C4 C5 C6 -176.3(14) . . . . ?
C9 C4 C5 C6 0(2) . . . . ?
N1 C5 C6 C8 -1(3) . . . . ?
C4 C5 C6 C8 -179.1(16) . . . . ?
N1 C5 C6 C7 178.7(12) . . . . ?
C4 C5 C6 C7 0(2) . . . . ?
C4 C3 C10 C11 179.1(13) . . . . ?
C23 C3 C10 C11 28(2) . . . . ?
C3 C10 C11 C12 175.5(12) . . . . ?
C10 C11 C12 C13 -6(2) . . . . ?
C10 C11 C12 C17 176.3(12) . . . . ?
C17 C12 C13 C14 -4.1(17) . . . . ?
C11 C12 C13 C14 178.2(12) . . . . ?
C12 C13 C14 C15 1.9(19) . . . . ?
C13 C14 C15 C16 3.2(19) . . . . ?
C14 C15 C16 C17 -6(2) . . . . ?
C15 C16 C17 O1 177.8(10) . . . . ?
C15 C16 C17 C12 3.6(19) . . . . ?
C13 C12 C17 O1 -173.1(10) . . . . ?
C11 C12 C17 O1 4.8(17) . . . . ?
C13 C12 C17 C16 1.3(16) . . . . ?
C11 C12 C17 C16 179.2(12) . . . . ?
C5 N1 C23 O4 -143.3(10) . . . . ?
C18 N1 C23 O4 52.4(17) . . . . ?
C5 N1 C23 C3 -24.1(14) . . . . ?
C18 N1 C23 C3 171.6(13) . . . . ?
C5 N1 C23 C21 108.0(10) . . . . ?
C18 N1 C23 C21 -56.3(15) . . . . ?
C4 C3 C23 O4 142.3(11) . . . . ?
C10 C3 C23 O4 -61.8(15) . . . . ?
C4 C3 C23 N1 26.2(13) . . . . ?
C10 C3 C23 N1 -177.9(12) . . . . ?
C4 C3 C23 C21 -104.2(10) . . . . ?
C10 C3 C23 C21 51.7(14) . . . . ?
N1 C23 O4 C22 59.2(10) . . . . ?
C3 C23 O4 C22 -51.6(9) . . . . ?
C21 C23 O4 C22 -178.6(5) . . . . ?
